data_7242793
loop_
_publ_author_name
'Iman, Khushboo'
'Ahamad, M. Naqi'
Monika,
'Ansari, Azaj'
'Saleh, Hatem A. M.'
'Khan, M. Shahnawaz'
'Ahmad, Musheer'
'Haque, Rosenani A.'
'Shahid, M.'

_publ_section_title
;
 How to identify a smoker: a salient crystallographic approach to detect
 thiocyanate content
;
_journal_issue 28
_journal_name_full 'RSC Advances'
_journal_page_first 16881
_journal_page_last 16891
_journal_paper_doi 10.1039/D1RA01749G
_journal_volume 11
_journal_year 2021
_chemical_formula_moiety 'C29 H48 Co7 N10 O20 S5'
_chemical_formula_sum 'C29 H48 Co7 N10 O20 S5'
_chemical_formula_weight 1429.62
_space_group_crystal_system monoclinic
_space_group_IT_number 14
_space_group_name_Hall '-P 2yn'
_space_group_name_H-M_alt 'P 1 21/n 1'
_symmetry_Int_Tables_number 14
_audit_creation_date 2017-11-19
_audit_creation_method
;
Olex2 1.2
(compiled 2017.08.10 svn.r3458 for OlexSys, GUI svn.r5381)
;
_audit_update_record
;
2020-05-24 deposited with the CCDC.	2021-04-07 downloaded from the CCDC.
;
_cell_angle_alpha 90
_cell_angle_beta 91.003(2)
_cell_angle_gamma 90
_cell_formula_units_Z 4
_cell_length_a 10.4453(5)
_cell_length_b 22.5325(9)
_cell_length_c 22.4558(10)
_cell_measurement_reflns_used 9855
_cell_measurement_temperature 296(2)
_cell_volume 5284.4(4)
_computing_cell_refinement 'SAINT V8.38A (?, 2016)'
_computing_data_reduction 'SAINT V8.38A (?, 2016)'
_computing_molecular_graphics 'Olex2 (Dolomanov et al., 2009)'
_computing_publication_material 'Olex2 (Dolomanov et al., 2009)'
_computing_structure_refinement 'olex2.refine (Bourhis et al., 2015)'
_diffrn_ambient_temperature 296(2)
_diffrn_measured_fraction_theta_full 0.9985
_diffrn_measured_fraction_theta_max 0.9985
_diffrn_measurement_device_type 'Bruker APEX-II CCD'
_diffrn_measurement_method '\f and \w scans'
_diffrn_radiation_type 'Mo K\a'
_diffrn_radiation_wavelength 0.71073
_diffrn_reflns_av_R_equivalents 0.0643
_diffrn_reflns_av_unetI/netI 0.0434
_diffrn_reflns_limit_h_max 13
_diffrn_reflns_limit_h_min -13
_diffrn_reflns_limit_k_max 30
_diffrn_reflns_limit_k_min -30
_diffrn_reflns_limit_l_max 29
_diffrn_reflns_limit_l_min -29
_diffrn_reflns_number 83714
_diffrn_reflns_theta_full 25.0462
_diffrn_reflns_theta_max 25.05
_diffrn_reflns_theta_min 2.14
_diffrn_standards_number 0
_exptl_absorpt_coefficient_mu 2.418
_exptl_absorpt_correction_T_max 0.7457
_exptl_absorpt_correction_T_min 0.6630
_exptl_absorpt_correction_type multi-scan
_exptl_absorpt_process_details
;
SADABS-2016/2 (Bruker,2016/2) was used for absorption correction.
wR2(int) was 0.0794 before and 0.0614 after correction.
The Ratio of minimum to maximum transmission is 0.8891.
The \l/2 correction factor is Not present.
;
_exptl_crystal_colour red
_exptl_crystal_colour_primary red
_exptl_crystal_density_diffrn 1.7968
_exptl_crystal_description block
_exptl_crystal_F_000 2897.5390
_exptl_crystal_size_max 0.31
_exptl_crystal_size_mid 0.2
_exptl_crystal_size_min 0.16
_refine_diff_density_max 1.9549
_refine_diff_density_min -1.8136
_refine_diff_density_rms 0.1626
_refine_ls_d_res_high 0.8394
_refine_ls_d_res_low 9.5334
_refine_ls_extinction_expression Fc^*^=kFc[1+0.001xFc^2^\l^3^/sin(2\q)]^-1/4^
_refine_ls_goodness_of_fit_ref 1.0820
_refine_ls_hydrogen_treatment mixed
_refine_ls_matrix_type full
_refine_ls_number_constraints 75
_refine_ls_number_parameters 642
_refine_ls_number_reflns 9350
_refine_ls_number_restraints 3
_refine_ls_restrained_S_all 1.0818
_refine_ls_R_factor_all 0.0639
_refine_ls_R_factor_gt 0.0508
_refine_ls_shift/su_max 1.0066
_refine_ls_shift/su_mean 0.0016
_refine_ls_structure_factor_coef Fsqd
_refine_ls_weighting_details 'w=1/[\s^2^(Fo^2^)+(0.0670P)^2^+32.8300P] where P=(Fo^2^+2Fc^2^)/3'
_refine_ls_weighting_scheme calc
_refine_ls_wR_factor_gt 0.1366
_refine_ls_wR_factor_ref 0.1503
_reflns_Friedel_coverage 0.0
_reflns_limit_h_max 11
_reflns_limit_h_min -12
_reflns_limit_k_max 26
_reflns_limit_k_min 0
_reflns_limit_l_max 26
_reflns_limit_l_min -10
_reflns_number_gt 7633
_reflns_number_total 9350
_reflns_threshold_expression I>=2u(I)
_cod_data_source_file d1ra01749g2.cif
_cod_data_source_block k1_0m
_cod_original_sg_symbol_Hall '-P 2ybc (x-z,y,z)'
_cod_database_code 7242793
_olex2_refinement_description
;
1. Fixed Uiso
 At 1.2 times of:
  All C(H) groups, All C(H,H) groups, All N(H,H) groups
 At 1.5 times of:
  All O(H) groups, All O(H,H,H) groups
2. Restrained distances
 O11-H11
 0.85 with sigma of 0.01
 C7-H11
 1.964845 with sigma of 0.02
 Co4-H11
 2.737505 with sigma of 0.02
3. Others
 Fixed Sof: H26(0)
 Fixed U11: S5(0.05152)
 Fixed U12: S5(0.0034)
 Fixed U13: S5(0.027757)
 Fixed U22: S5(0.0543)
 Fixed U23: S5(-0.00112)
 Fixed U33: S5(0.04497)
 Fixed X: S5(-0.33101)
 Fixed Y: S5(0.32143)
 Fixed Z: S5(0.47259)
4.a Rotating group:
 O7(H7a,H7b)
4.b Secondary CH2 refined with riding coordinates:
 N2(H2a,H2b), N8(H8a,H8b), C1(H1a,H1b), C3(H3a,H3b), C4(H4a,H4b), C5(H5a,H5b),
 C6(H6a,H6b), C8(H8c,H8d), C9(H9a,H9b), C12(H12a,H12b), C13(H13a,H13b),
 C14(H14a,H14b), C16(H16a,H16b), C17(H17a,H17b), C18(H18a,H18b), C20(H20a,H20b),
  C21(H21a,H21b), C22(H22a,H22b), C24(H24a,H24b)
4.c Aromatic/amide H refined with riding coordinates:
 C10(H10a)
4.d Idealised tetrahedral OH refined as rotating group:
 O4(H4), O6(H6), O10(H10), O13(H13), O19(H19), O21(H21)
;
_olex2_submission_special_instructions 'No special instructions were received'

loop_
_space_group_symop_id
_space_group_symop_operation_xyz
1 x,y,z
2 -x+1/2,y+1/2,-z+1/2
3 -x,-y,-z
4 x-1/2,-y-1/2,z-1/2

loop_
_atom_site_label
_atom_site_type_symbol
_atom_site_fract_x
_atom_site_fract_y
_atom_site_fract_z
_atom_site_U_iso_or_equiv
_atom_site_adp_type
_atom_site_occupancy
_atom_site_refinement_flags_posn
_atom_site_disorder_group
Co1 Co -0.07624(7) 0.19602(3) 0.15166(3) 0.01868(19) Uani 1.000000 . .
Co2 Co 0.00242(7) 0.07252(3) 0.20355(3) 0.01804(18) Uani 1.000000 . .
Co3 Co 0.11575(7) 0.05060(3) 0.33016(3) 0.01659(18) Uani 1.000000 . .
Co4 Co 0.13581(7) 0.16226(3) 0.40889(3) 0.01600(18) Uani 1.000000 D .
Co5 Co 0.06033(7) 0.28857(3) 0.37074(3) 0.01724(18) Uani 1.000000 . .
Co6 Co -0.04170(7) 0.29814(3) 0.24203(3) 0.01418(17) Uani 1.000000 . .
Co7 Co 0.03120(6) 0.17717(3) 0.28463(3) 0.01355(17) Uani 1.000000 . .
S1 S 0.4072(3) 0.41207(11) 0.39884(15) 0.0795(9) Uani 1.000000 . .
S2 S -0.16732(14) -0.09968(6) 0.39956(6) 0.0237(3) Uani 1.000000 . .
O1 O -0.1245(3) 0.22295(15) 0.24566(16) 0.0151(8) Uani 1.000000 . .
O2 O 0.0019(3) 0.27715(17) 0.16319(16) 0.0190(8) Uani 1.000000 . .
O3 O 0.1075(3) 0.26299(16) 0.27700(16) 0.0158(8) Uani 1.000000 . .
O4 O 0.3227(4) 0.40663(19) 0.24041(19) 0.0296(10) Uani 1.000000 . .
H4 H 0.334(7) 0.4416(7) 0.2318(6) 0.0444(15) Uiso 1.000000 GR .
O5 O -0.0829(3) 0.31888(16) 0.32038(16) 0.0178(8) Uani 1.000000 . .
O6 O -0.4391(5) 0.3737(2) 0.2718(3) 0.0536(15) Uani 1.000000 . .
H6 H -0.5154(8) 0.3819(3) 0.274(5) 0.080(2) Uiso 1.000000 GR .
O7 O -0.0158(5) 0.3073(2) 0.4559(2) 0.0366(11) Uani 1.000000 . .
H7a H -0.0991(6) 0.310(3) 0.4529(5) 0.0549(16) Uiso 1.000000 GR .
H7b H 0.008(5) 0.3428(11) 0.4669(12) 0.0549(16) Uiso 1.000000 GR .
H11 H 0.021(3) 0.1999(16) 0.5080(17) 0.0549(16) Uiso 1.000000 DR .
O8 O 0.1998(4) 0.23988(17) 0.40640(18) 0.0239(9) Uani 1.000000 . .
O10 O 0.5643(5) 0.1195(3) 0.3855(3) 0.0560(15) Uani 1.000000 . .
H10 H 0.582(9) 0.1026(18) 0.4169(3) 0.084(2) Uiso 1.000000 GR .
O11 O 0.0422(4) 0.1729(2) 0.4821(2) 0.0386(11) Uani 1.000000 D .
O12 O 0.0729(4) 0.08391(16) 0.41043(16) 0.0188(8) Uani 1.000000 . .
O13 O -0.2906(4) 0.1081(2) 0.4933(2) 0.0395(11) Uani 1.000000 . .
H13 H -0.277(3) 0.0727(4) 0.499(4) 0.0593(17) Uiso 1.000000 GR .
O14 O -0.0161(3) 0.19489(15) 0.37293(16) 0.0155(8) Uani 1.000000 . .
O15 O 0.1912(3) 0.14283(17) 0.33061(17) 0.0194(8) Uani 1.000000 . .
O16 O -0.0556(3) 0.09255(16) 0.28081(16) 0.0173(8) Uani 1.000000 . .
O17 O 0.1409(3) 0.03361(17) 0.24288(17) 0.0195(8) Uani 1.000000 . .
O18 O -0.1332(4) 0.11240(17) 0.16432(18) 0.0235(9) Uani 1.000000 . .
O19 O -0.3238(4) -0.04414(18) 0.2745(2) 0.0323(10) Uani 1.000000 . .
H19 H -0.342(7) -0.0356(12) 0.3088(6) 0.0484(15) Uiso 1.000000 GR .
O20 O 0.0864(3) 0.14741(16) 0.20103(16) 0.0176(8) Uani 1.000000 . .
O21 O 0.4438(6) 0.0835(4) 0.1255(3) 0.088(2) Uani 1.000000 . .
H21 H 0.4966(10) 0.064(5) 0.107(4) 0.131(4) Uiso 1.000000 GR .
N1 N -0.1179(5) 0.0070(2) 0.2086(2) 0.0245(11) Uani 1.000000 . .
N2 N 0.0968(5) 0.0569(2) 0.1324(2) 0.0265(11) Uani 1.000000 . .
H2a H 0.0950(5) 0.0183(2) 0.1224(2) 0.0318(14) Uiso 1.000000 R .
H2b H 0.0687(5) 0.0790(2) 0.1015(2) 0.0318(14) Uiso 1.000000 R .
N3 N 0.0099(5) -0.0244(2) 0.3457(2) 0.0232(11) Uani 1.000000 . .
N4 N 0.2942(5) 0.0189(2) 0.3547(2) 0.0239(11) Uani 1.000000 . .
N5 N 0.3063(4) 0.1403(2) 0.4368(2) 0.0241(11) Uani 1.000000 . .
N6 N 0.1650(5) 0.3665(2) 0.3670(2) 0.0323(13) Uani 1.000000 . .
N7 N 0.0684(4) 0.3653(2) 0.2298(2) 0.0202(10) Uani 1.000000 . .
N8 N -0.2099(4) 0.3271(2) 0.2218(2) 0.0172(10) Uani 1.000000 . .
H8a H -0.2142(4) 0.3670(2) 0.2234(2) 0.0206(12) Uiso 1.000000 R .
H8b H -0.2371(4) 0.3144(2) 0.1858(2) 0.0206(12) Uiso 1.000000 R .
N9 N 0.0122(5) 0.1811(2) 0.0718(2) 0.0320(12) Uani 1.000000 . .
N10 N -0.2541(5) 0.2251(2) 0.1221(2) 0.0265(11) Uani 1.000000 . .
C1 C -0.2537(6) 0.0879(3) 0.1791(3) 0.0258(13) Uani 1.000000 . .
H1a H -0.3109(6) 0.1189(3) 0.1923(3) 0.0310(16) Uiso 1.000000 R .
H1b H -0.2924(6) 0.0687(3) 0.1445(3) 0.0310(16) Uiso 1.000000 R .
C2 C -0.2305(6) 0.0426(3) 0.2290(3) 0.0248(13) Uani 1.000000 . .
C3 C -0.1859(5) 0.0729(2) 0.2862(3) 0.0210(12) Uani 1.000000 . .
H3a H -0.1921(5) 0.0454(2) 0.3193(3) 0.0252(14) Uiso 1.000000 R .
H3b H -0.2407(5) 0.1067(2) 0.2942(3) 0.0252(14) Uiso 1.000000 R .
C4 C -0.3498(6) 0.0044(3) 0.2371(3) 0.0311(15) Uani 1.000000 . .
H4a H -0.3798(6) -0.0099(3) 0.1986(3) 0.0374(18) Uiso 1.000000 R .
H4b H -0.4172(6) 0.0283(3) 0.2541(3) 0.0374(18) Uiso 1.000000 R .
C5 C -0.1259(5) 0.1789(2) 0.4071(2) 0.0193(12) Uani 1.000000 . .
H5a H -0.1703(5) 0.2144(2) 0.4199(2) 0.0231(14) Uiso 1.000000 R .
H5b H -0.1847(5) 0.1554(2) 0.3830(2) 0.0231(14) Uiso 1.000000 R .
C6 C -0.0403(5) 0.0802(3) 0.4443(3) 0.0227(12) Uani 1.000000 . .
H6a H -0.1081(5) 0.0616(3) 0.4209(3) 0.0272(15) Uiso 1.000000 R .
H6b H -0.0247(5) 0.0564(3) 0.4797(3) 0.0272(15) Uiso 1.000000 R .
C7 C -0.0804(5) 0.1428(3) 0.4620(3) 0.0215(12) Uani 1.000000 D .
C8 C -0.1798(6) 0.1420(3) 0.5111(3) 0.0284(14) Uani 1.000000 . .
H8c H -0.2055(6) 0.1824(3) 0.5200(3) 0.0341(16) Uiso 1.000000 R .
H8d H -0.1422(6) 0.1250(3) 0.5470(3) 0.0341(16) Uiso 1.000000 R .
C9 C 0.3288(7) 0.1582(3) 0.3299(4) 0.0442(18) Uani 1.000000 . .
H9a H 0.3776(7) 0.1237(3) 0.3180(4) 0.053(2) Uiso 1.000000 R .
H9b H 0.3425(7) 0.1893(3) 0.3008(4) 0.053(2) Uiso 1.000000 R .
C10 C 0.3312(7) 0.2427(3) 0.4071(5) 0.061(3) Uani 1.000000 . .
H10a H 0.3821(7) 0.2756(3) 0.4155(5) 0.074(3) Uiso 1.000000 R .
C11 C 0.3766(7) 0.1792(3) 0.3908(4) 0.0456(18) Uani 1.000000 . .
C12 C 0.5168(7) 0.1755(4) 0.3976(3) 0.0431(18) Uani 1.000000 . .
H12a H 0.5411(7) 0.1864(4) 0.4380(3) 0.052(2) Uiso 1.000000 R .
H12b H 0.5556(7) 0.2039(4) 0.3709(3) 0.052(2) Uiso 1.000000 R .
C13 C 0.1221(5) 0.3018(3) 0.1482(3) 0.0228(12) Uani 1.000000 . .
H13a H 0.1792(5) 0.2707(3) 0.1351(3) 0.0273(15) Uiso 1.000000 R .
H13b H 0.1111(5) 0.3301(3) 0.1160(3) 0.0273(15) Uiso 1.000000 R .
C14 C 0.2200(5) 0.2869(2) 0.2498(3) 0.0204(12) Uani 1.000000 . .
H14a H 0.2744(5) 0.3056(2) 0.2798(3) 0.0245(14) Uiso 1.000000 R .
H14b H 0.2682(5) 0.2553(2) 0.2313(3) 0.0245(14) Uiso 1.000000 R .
C15 C 0.1791(5) 0.3326(3) 0.2029(3) 0.0222(12) Uani 1.000000 . .
C16 C 0.2882(6) 0.3741(3) 0.1879(3) 0.0247(13) Uani 1.000000 . .
H16a H 0.2617(6) 0.4012(3) 0.1565(3) 0.0297(16) Uiso 1.000000 R .
H16b H 0.3610(6) 0.3515(3) 0.1742(3) 0.0297(16) Uiso 1.000000 R .
C17 C 0.2108(5) 0.1404(3) 0.1744(3) 0.0232(13) Uani 1.000000 . .
H17a H 0.2182(5) 0.1669(3) 0.1406(3) 0.0278(15) Uiso 1.000000 R .
H17b H 0.2777(5) 0.1504(3) 0.2032(3) 0.0278(15) Uiso 1.000000 R .
C18 C 0.2526(5) 0.0359(3) 0.2078(3) 0.0256(13) Uani 1.000000 . .
H18a H 0.3237(5) 0.0516(3) 0.2312(3) 0.0307(16) Uiso 1.000000 R .
H18b H 0.2749(5) -0.0036(3) 0.1945(3) 0.0307(16) Uiso 1.000000 R .
C19 C 0.2261(6) 0.0759(3) 0.1540(3) 0.0262(13) Uani 1.000000 . .
C20 C 0.3247(6) 0.0694(3) 0.1056(3) 0.0375(16) Uani 1.000000 . .
H20a H 0.3015(6) 0.0950(3) 0.0724(3) 0.045(2) Uiso 1.000000 R .
H20b H 0.3243(6) 0.0287(3) 0.0913(3) 0.045(2) Uiso 1.000000 R .
C21 C -0.2537(5) 0.2313(2) 0.2650(3) 0.0198(12) Uani 1.000000 . .
H21a H -0.3131(5) 0.2139(2) 0.2363(3) 0.0238(14) Uiso 1.000000 R .
H21b H -0.2654(5) 0.2118(2) 0.3030(3) 0.0238(14) Uiso 1.000000 R .
C22 C -0.2172(5) 0.3219(3) 0.3278(3) 0.0208(12) Uani 1.000000 . .
H22a H -0.2420(5) 0.2980(3) 0.3617(3) 0.0250(14) Uiso 1.000000 R .
H22b H -0.2431(5) 0.3626(3) 0.3349(3) 0.0250(14) Uiso 1.000000 R .
C23 C -0.2810(5) 0.2986(2) 0.2711(2) 0.0182(11) Uani 1.000000 . .
C24 C -0.4241(5) 0.3115(3) 0.2686(3) 0.0230(12) Uani 1.000000 . .
H24a H -0.4664(5) 0.2926(3) 0.3017(3) 0.0276(15) Uiso 1.000000 R .
H24b H -0.4616(5) 0.2965(3) 0.2317(3) 0.0276(15) Uiso 1.000000 R .
C25 C -0.0625(5) -0.0565(2) 0.3685(3) 0.0200(12) Uani 1.000000 . .
C26 C 0.0777(6) 0.1806(3) 0.0307(3) 0.0308(14) Uani 1.000000 . .
C28 C 0.2642(8) 0.3858(3) 0.3824(4) 0.051(2) Uani 1.000000 . .
S3 S -0.47882(18) -0.03581(9) 0.39345(9) 0.0458(5) Uani 1.000000 . 1
C5AA C -0.6112(6) -0.0031(3) 0.3705(3) 0.0283(14) Uani 1.000000 . .
S4 S 0.02143(17) -0.26626(9) 0.38733(9) 0.0450(5) Uani 1.000000 . 1
C29 C -0.1342(7) -0.2717(3) 0.3828(3) 0.0301(14) Uani 1.000000 . .
S5 S -0.331010 0.321430 0.472590 0.050263 Uani 1.000000 . 1

loop_
_atom_site_aniso_label
_atom_site_aniso_U_11
_atom_site_aniso_U_22
_atom_site_aniso_U_33
_atom_site_aniso_U_12
_atom_site_aniso_U_13
_atom_site_aniso_U_23
Co1 0.0190(4) 0.0190(4) 0.0180(4) 0.0020(3) 0.0007(3) 0.0006(3)
Co2 0.0177(4) 0.0156(4) 0.0208(4) 0.0030(3) 0.0001(3) -0.0016(3)
Co3 0.0152(4) 0.0127(4) 0.0219(4) 0.0027(3) -0.0002(3) 0.0001(3)
Co4 0.0157(4) 0.0140(4) 0.0182(4) 0.0008(3) -0.0026(3) 0.0016(3)
Co5 0.0175(4) 0.0145(4) 0.0196(4) -0.0002(3) -0.0016(3) 0.0013(3)
Co6 0.0118(4) 0.0136(4) 0.0172(4) 0.0014(3) 0.0022(3) 0.0031(3)
Co7 0.0112(3) 0.0125(4) 0.0170(4) 0.0016(3) 0.0015(3) 0.0022(3)
S1 0.0622(15) 0.0499(14) 0.125(2) -0.0182(12) -0.0361(16) 0.0250(14)
S2 0.0247(8) 0.0235(7) 0.0227(7) -0.0035(6) -0.0016(6) 0.0035(6)
O1 0.0103(18) 0.0133(18) 0.022(2) 0.0018(14) 0.0025(14) 0.0032(15)
O2 0.0158(19) 0.024(2) 0.018(2) 0.0020(16) 0.0041(15) 0.0026(16)
O3 0.0086(17) 0.0161(19) 0.023(2) -0.0002(14) 0.0019(14) 0.0062(15)
O4 0.026(2) 0.024(2) 0.039(3) -0.0038(18) 0.0020(19) 0.0058(19)
O5 0.0146(19) 0.0165(19) 0.022(2) 0.0015(15) 0.0027(15) 0.0026(15)
O6 0.038(3) 0.032(3) 0.091(4) 0.010(2) -0.010(3) -0.002(3)
O7 0.045(3) 0.034(3) 0.032(3) 0.001(2) 0.001(2) -0.007(2)
O8 0.023(2) 0.016(2) 0.032(2) -0.0026(16) -0.0075(17) 0.0052(17)
O10 0.040(3) 0.068(4) 0.060(4) -0.007(3) -0.010(3) 0.008(3)
O11 0.037(3) 0.043(3) 0.036(3) 0.002(2) 0.003(2) -0.005(2)
O12 0.020(2) 0.0163(19) 0.020(2) -0.0008(15) 0.0014(15) 0.0026(15)
O13 0.030(3) 0.039(3) 0.049(3) -0.000(2) 0.004(2) 0.006(2)
O14 0.0128(18) 0.0132(18) 0.021(2) 0.0003(14) 0.0025(15) 0.0004(15)
O15 0.0167(19) 0.021(2) 0.021(2) 0.0046(16) 0.0016(15) 0.0058(16)
O16 0.0140(18) 0.0148(19) 0.023(2) 0.0002(15) 0.0019(15) -0.0011(15)
O17 0.0172(19) 0.019(2) 0.022(2) 0.0051(15) 0.0015(16) -0.0003(16)
O18 0.020(2) 0.023(2) 0.027(2) -0.0006(17) -0.0048(17) -0.0002(17)
O19 0.037(3) 0.018(2) 0.042(3) 0.0006(18) 0.003(2) 0.0001(19)
O20 0.0152(19) 0.0167(19) 0.021(2) 0.0036(15) 0.0045(15) 0.0003(15)
O21 0.058(4) 0.128(7) 0.076(5) 0.029(4) 0.018(4) 0.019(5)
N1 0.025(3) 0.017(2) 0.032(3) 0.002(2) -0.002(2) -0.002(2)
N2 0.031(3) 0.023(3) 0.026(3) 0.005(2) 0.002(2) -0.002(2)
N3 0.021(3) 0.017(2) 0.031(3) 0.004(2) 0.001(2) 0.001(2)
N4 0.022(3) 0.016(2) 0.033(3) 0.004(2) -0.003(2) 0.001(2)
N5 0.016(2) 0.026(3) 0.030(3) 0.002(2) -0.003(2) 0.001(2)
N6 0.027(3) 0.029(3) 0.040(3) -0.014(2) 0.003(2) -0.007(2)
N7 0.014(2) 0.019(2) 0.027(3) 0.0019(19) 0.0053(19) 0.006(2)
N8 0.017(2) 0.015(2) 0.020(2) 0.0001(18) 0.0011(18) 0.0047(18)
N9 0.044(3) 0.035(3) 0.017(3) 0.010(3) 0.004(2) 0.002(2)
N10 0.023(3) 0.029(3) 0.027(3) 0.002(2) -0.007(2) 0.005(2)
C1 0.024(3) 0.023(3) 0.031(3) 0.002(2) -0.006(2) -0.001(3)
C2 0.021(3) 0.017(3) 0.037(4) 0.006(2) -0.002(3) -0.001(2)
C3 0.019(3) 0.018(3) 0.027(3) 0.000(2) 0.005(2) 0.003(2)
C4 0.027(3) 0.020(3) 0.046(4) -0.006(3) -0.007(3) 0.003(3)
C5 0.018(3) 0.021(3) 0.019(3) 0.001(2) 0.003(2) 0.001(2)
C6 0.021(3) 0.022(3) 0.025(3) -0.000(2) 0.003(2) 0.002(2)
C7 0.019(3) 0.020(3) 0.025(3) 0.002(2) 0.000(2) 0.005(2)
C8 0.030(3) 0.032(3) 0.023(3) 0.005(3) 0.002(3) 0.002(3)
C9 0.037(4) 0.041(4) 0.054(5) -0.001(3) -0.001(3) 0.005(4)
C10 0.025(4) 0.027(4) 0.131(9) -0.002(3) -0.021(4) 0.010(5)
C11 0.045(4) 0.040(4) 0.052(5) -0.002(3) -0.000(4) 0.000(4)
C12 0.038(4) 0.057(5) 0.034(4) -0.016(4) -0.008(3) 0.013(3)
C13 0.023(3) 0.024(3) 0.022(3) 0.000(2) 0.005(2) 0.009(2)
C14 0.012(3) 0.022(3) 0.027(3) 0.001(2) 0.004(2) 0.008(2)
C15 0.013(3) 0.025(3) 0.029(3) -0.000(2) 0.005(2) 0.007(2)
C16 0.021(3) 0.019(3) 0.035(3) 0.000(2) 0.007(3) 0.009(2)
C17 0.021(3) 0.026(3) 0.022(3) 0.007(2) 0.008(2) 0.004(2)
C18 0.019(3) 0.025(3) 0.032(3) 0.006(2) 0.008(2) 0.001(3)
C19 0.028(3) 0.024(3) 0.026(3) 0.009(3) 0.004(3) -0.001(2)
C20 0.030(4) 0.044(4) 0.039(4) 0.014(3) 0.016(3) 0.007(3)
C21 0.013(3) 0.020(3) 0.027(3) 0.003(2) 0.004(2) 0.004(2)
C22 0.012(3) 0.026(3) 0.025(3) 0.004(2) 0.004(2) 0.001(2)
C23 0.014(3) 0.016(3) 0.025(3) -0.002(2) 0.001(2) 0.004(2)
C24 0.014(3) 0.021(3) 0.033(3) 0.006(2) 0.001(2) 0.003(2)
C25 0.021(3) 0.016(3) 0.023(3) 0.007(2) -0.007(2) -0.004(2)
C26 0.033(4) 0.034(4) 0.026(3) 0.000(3) 0.001(3) -0.002(3)
C28 0.060(5) 0.034(4) 0.058(5) -0.001(4) -0.001(4) 0.015(4)
S3 0.0323(10) 0.0584(12) 0.0462(11) 0.0213(9) -0.0109(8) -0.0032(9)
C5AA 0.030(4) 0.027(3) 0.029(3) 0.006(3) -0.004(3) -0.004(3)
S4 0.0245(9) 0.0558(12) 0.0545(12) 0.0017(8) -0.0049(8) -0.0054(9)
C29 0.041(4) 0.022(3) 0.028(3) 0.004(3) -0.004(3) -0.005(3)
S5 0.052490 0.054300 0.044970 0.003380 0.028540 -0.001120

loop_
_atom_type_symbol
_atom_type_scat_dispersion_real
_atom_type_scat_dispersion_imag
_atom_type_scat_Cromer_Mann_a1
_atom_type_scat_Cromer_Mann_a2
_atom_type_scat_Cromer_Mann_a3
_atom_type_scat_Cromer_Mann_a4
_atom_type_scat_Cromer_Mann_b1
_atom_type_scat_Cromer_Mann_b2
_atom_type_scat_Cromer_Mann_b3
_atom_type_scat_Cromer_Mann_b4
_atom_type_scat_Cromer_Mann_c
_atom_type_scat_source
_atom_type_scat_dispersion_source
C 0.00347 0.00161 2.31000 1.02000 1.58860 0.86500 20.84390 10.20750 0.56870 51.65120 0.215599998832 'International Tables Volume C Table 6.1.1.4 (pp. 500-502)' 'Henke, Gullikson and Davis, At. Data and Nucl. Data Tables, 1993, 54, 2'
Co 0.35655 0.96576 12.28410 7.34090 4.00340 2.34880 4.27910 0.27840 13.53590 71.16920 1.01180005074 'International Tables Volume C Table 6.1.1.4 (pp. 500-502)' 'Henke, Gullikson and Davis, At. Data and Nucl. Data Tables, 1993, 54, 2'
H 0.00000 0.00000 0.49300 0.32291 0.14019 0.04081 10.51090 26.12570 3.14236 57.79970 0.0030380000826 'International Tables Volume C Table 6.1.1.4 (pp. 500-502)' 'Henke, Gullikson and Davis, At. Data and Nucl. Data Tables, 1993, 54, 2'
O 0.01158 0.00611 3.04850 2.28680 1.54630 0.86700 13.27710 5.70110 0.32390 32.90890 0.250800013542 'International Tables Volume C Table 6.1.1.4 (pp. 500-502)' 'Henke, Gullikson and Davis, At. Data and Nucl. Data Tables, 1993, 54, 2'
N 0.00653 0.00323 12.21260 3.13220 2.01250 1.16630 0.00570 9.89330 28.99750 0.58260 -11.5290002823 'International Tables Volume C Table 6.1.1.4 (pp. 500-502)' 'Henke, Gullikson and Davis, At. Data and Nucl. Data Tables, 1993, 54, 2'
S 0.12424 0.12443 6.90530 5.20340 1.43790 1.58630 1.46790 22.21510 0.25360 56.17200 0.866900026798 'International Tables Volume C Table 6.1.1.4 (pp. 500-502)' 'Henke, Gullikson and Davis, At. Data and Nucl. Data Tables, 1993, 54, 2'

loop_
_geom_angle_atom_site_label_1
_geom_angle_atom_site_label_2
_geom_angle_atom_site_label_3
_geom_angle
_geom_angle_site_symmetry_1
_geom_angle_site_symmetry_3
_geom_angle_publ_flag
O2 Co1 O1 74.53(14) . . ?
O18 Co1 O1 92.78(15) . . ?
O18 Co1 O2 163.23(16) . . ?
O20 Co1 O1 81.49(13) . . ?
O20 Co1 O2 94.38(14) . . ?
O20 Co1 O18 72.55(14) . . ?
N9 Co1 O1 165.30(19) . . ?
N9 Co1 O2 94.21(19) . . ?
N9 Co1 O18 96.3(2) . . ?
N9 Co1 O20 90.18(17) . . ?
N10 Co1 O1 90.06(17) . . ?
N10 Co1 O2 96.50(18) . . ?
N10 Co1 O18 94.39(18) . . ?
N10 Co1 O20 163.94(17) . . ?
N10 Co1 N9 100.7(2) . . ?
O16 Co2 Co7 44.60(11) . . ?
O17 Co2 Co7 90.76(12) . . ?
O17 Co2 O16 86.42(16) . . ?
O18 Co2 Co7 88.59(12) . . ?
O18 Co2 O16 93.70(17) . . ?
O18 Co2 O17 178.94(17) . . ?
O20 Co2 Co7 43.74(11) . . ?
O20 Co2 O16 88.34(15) . . ?
O20 Co2 O17 94.34(16) . . ?
O20 Co2 O18 84.62(16) . . ?
N1 Co2 Co7 128.41(15) . . ?
N1 Co2 O16 84.83(18) . . ?
N1 Co2 O17 96.34(19) . . ?
N1 Co2 O18 84.72(19) . . ?
N1 Co2 O20 166.94(18) . . ?
N2 Co2 Co7 127.00(16) . . ?
N2 Co2 O16 167.59(19) . . ?
N2 Co2 O17 84.51(19) . . ?
N2 Co2 O18 95.2(2) . . ?
N2 Co2 O20 83.93(19) . . ?
N2 Co2 N1 104.6(2) . . ?
O15 Co3 O12 74.41(14) . . ?
O16 Co3 O12 95.47(14) . . ?
O16 Co3 O15 83.70(13) . . ?
O17 Co3 O12 167.48(15) . . ?
O17 Co3 O15 97.44(15) . . ?
O17 Co3 O16 73.90(14) . . ?
N3 Co3 O12 91.47(17) . . ?
N3 Co3 O15 163.93(17) . . ?
N3 Co3 O16 90.19(16) . . ?
N3 Co3 O17 95.10(18) . . ?
N4 Co3 O12 95.99(18) . . ?
N4 Co3 O15 90.22(16) . . ?
N4 Co3 O16 165.09(17) . . ?
N4 Co3 O17 93.50(18) . . ?
N4 Co3 N3 99.02(19) . . ?
O8 Co4 Co7 89.54(12) . . ?
O11 Co4 Co7 126.42(14) . . ?
O11 Co4 O8 95.4(2) . . ?
O12 Co4 Co7 90.03(12) . . ?
O12 Co4 O8 179.18(18) . . ?
O12 Co4 O11 85.37(18) . . ?
O14 Co4 Co7 43.82(11) . . ?
O14 Co4 O8 85.54(16) . . ?
O14 Co4 O11 83.35(18) . . ?
O14 Co4 O12 94.63(16) . . ?
O15 Co4 Co7 44.00(11) . . ?
O15 Co4 O8 94.17(17) . . ?
O15 Co4 O11 166.38(18) . . ?
O15 Co4 O12 85.03(16) . . ?
O15 Co4 O14 87.82(15) . . ?
N5 Co4 Co7 130.30(15) . . ?
N5 Co4 O8 85.51(19) . . ?
N5 Co4 O11 103.3(2) . . ?
N5 Co4 O12 94.23(19) . . ?
N5 Co4 O14 169.33(18) . . ?
N5 Co4 O15 87.06(19) . . ?
O5 Co5 O3 74.30(14) . . ?
O7 Co5 O3 170.32(16) . . ?
O7 Co5 O5 98.85(17) . . ?
O8 Co5 O3 93.73(15) . . ?
O8 Co5 O5 164.61(16) . . ?
O8 Co5 O7 91.75(18) . . ?
O14 Co5 O3 82.18(13) . . ?
O14 Co5 O5 94.07(14) . . ?
O14 Co5 O7 91.63(16) . . ?
O14 Co5 O8 74.40(14) . . ?
N6 Co5 O3 93.14(18) . . ?
N6 Co5 O5 94.48(19) . . ?
N6 Co5 O7 94.2(2) . . ?
N6 Co5 O8 95.8(2) . . ?
N6 Co5 O14 168.77(18) . . ?
O1 Co6 Co7 44.52(10) . . ?
O2 Co6 Co7 90.43(12) . . ?
O2 Co6 O1 86.26(16) . . ?
O3 Co6 Co7 44.41(11) . . ?
O3 Co6 O1 88.93(15) . . ?
O3 Co6 O2 94.20(16) . . ?
O5 Co6 Co7 89.34(11) . . ?
O5 Co6 O1 93.98(16) . . ?
O5 Co6 O2 179.36(16) . . ?
O5 Co6 O3 85.22(16) . . ?
N7 Co6 Co7 127.96(14) . . ?
N7 Co6 O1 168.27(18) . . ?
N7 Co6 O2 84.75(18) . . ?
N7 Co6 O3 84.23(17) . . ?
N7 Co6 O5 94.92(18) . . ?
N8 Co6 Co7 127.86(13) . . ?
N8 Co6 O1 84.19(17) . . ?
N8 Co6 O2 95.63(18) . . ?
N8 Co6 O3 167.60(17) . . ?
N8 Co6 O5 84.98(17) . . ?
N8 Co6 N7 104.18(19) . . ?
Co4 Co7 Co2 120.62(3) . . ?
Co6 Co7 Co2 120.18(3) . . ?
Co6 Co7 Co4 119.19(3) . . ?
O1 Co7 Co2 93.70(10) . . ?
O1 Co7 Co4 135.13(10) . . ?
O1 Co7 Co6 39.41(10) . . ?
O3 Co7 Co2 135.28(10) . . ?
O3 Co7 Co4 92.67(10) . . ?
O3 Co7 Co6 39.41(9) . . ?
O3 Co7 O1 78.82(14) . . ?
O14 Co7 Co2 134.84(10) . . ?
O14 Co7 Co4 39.36(10) . . ?
O14 Co7 Co6 93.81(10) . . ?
O14 Co7 O1 96.15(14) . . ?
O14 Co7 O3 89.87(14) . . ?
O15 Co7 Co2 94.56(11) . . ?
O15 Co7 Co4 39.28(10) . . ?
O15 Co7 Co6 133.78(11) . . ?
O15 Co7 O1 171.68(15) . . ?
O15 Co7 O3 94.58(14) . . ?
O15 Co7 O14 78.63(14) . . ?
O16 Co7 Co2 39.21(10) . . ?
O16 Co7 Co4 94.93(10) . . ?
O16 Co7 Co6 134.81(10) . . ?
O16 Co7 O1 95.60(14) . . ?
O16 Co7 O3 172.41(14) . . ?
O16 Co7 O14 95.89(14) . . ?
O16 Co7 O15 91.41(15) . . ?
O20 Co7 Co2 39.15(10) . . ?
O20 Co7 Co4 134.46(10) . . ?
O20 Co7 Co6 94.48(10) . . ?
O20 Co7 O1 90.40(14) . . ?
O20 Co7 O3 96.40(14) . . ?
O20 Co7 O14 171.71(14) . . ?
O20 Co7 O15 95.41(14) . . ?
O20 Co7 O16 78.35(14) . . ?
Co6 O1 Co1 95.16(15) . . ?
Co7 O1 Co1 94.21(14) . . ?
Co7 O1 Co6 96.07(15) . . ?
C21 O1 Co1 122.9(3) . . ?
C21 O1 Co6 109.0(3) . . ?
C21 O1 Co7 131.5(3) . . ?
Co6 O2 Co1 104.05(17) . . ?
C13 O2 Co1 133.0(3) . . ?
C13 O2 Co6 110.6(3) . . ?
Co6 O3 Co5 95.07(15) . . ?
Co7 O3 Co5 94.02(14) . . ?
Co7 O3 Co6 96.18(15) . . ?
C14 O3 Co5 119.7(3) . . ?
C14 O3 Co6 109.7(3) . . ?
C14 O3 Co7 133.9(3) . . ?
C16 O4 H4 109.5 . . ?
Co6 O5 Co5 105.40(17) . . ?
C22 O5 Co5 133.5(3) . . ?
C22 O5 Co6 111.5(3) . . ?
C24 O6 H6 109.5 . . ?
H7a O7 Co5 109.4 . . ?
H7b O7 Co5 109.0 . . ?
H7b O7 H7a 104.3 . . ?
Co5 O8 Co4 105.61(18) . . ?
C10 O8 Co4 113.5(4) . . ?
C10 O8 Co5 134.9(4) . . ?
C12 O10 H10 109.5 . . ?
H11 O11 Co4 142(3) . . ?
C7 O11 Co4 97.3(3) . . ?
C7 O11 H11 106.7(18) . . ?
Co4 O12 Co3 104.48(17) . . ?
C6 O12 Co3 131.3(3) . . ?
C6 O12 Co4 111.0(3) . . ?
C8 O13 H13 109.5 . . ?
Co5 O14 Co4 94.45(14) . . ?
Co7 O14 Co4 96.82(15) . . ?
Co7 O14 Co5 93.92(14) . . ?
C5 O14 Co4 110.0(3) . . ?
C5 O14 Co5 122.1(3) . . ?
C5 O14 Co7 131.5(3) . . ?
Co4 O15 Co3 96.06(15) . . ?
Co7 O15 Co3 93.64(15) . . ?
Co7 O15 Co4 96.72(16) . . ?
C9 O15 Co3 124.3(4) . . ?
C9 O15 Co4 105.4(4) . . ?
C9 O15 Co7 132.4(4) . . ?
Co3 O16 Co2 94.86(15) . . ?
Co7 O16 Co2 96.20(16) . . ?
Co7 O16 Co3 91.24(13) . . ?
C3 O16 Co2 108.7(3) . . ?
C3 O16 Co3 124.4(3) . . ?
C3 O16 Co7 132.9(3) . . ?
Co3 O17 Co2 104.66(17) . . ?
C18 O17 Co2 110.6(3) . . ?
C18 O17 Co3 130.9(4) . . ?
Co2 O18 Co1 107.05(18) . . ?
C1 O18 Co1 131.9(3) . . ?
C1 O18 Co2 111.6(3) . . ?
C4 O19 H19 109.5 . . ?
Co2 O20 Co1 95.75(15) . . ?
Co7 O20 Co1 93.89(14) . . ?
Co7 O20 Co2 97.11(16) . . ?
C17 O20 Co1 121.0(3) . . ?
C17 O20 Co2 109.5(3) . . ?
C17 O20 Co7 132.2(3) . . ?
C20 O21 H21 109.5 . . ?
C2 N1 Co2 97.1(3) . . ?
H2a N2 Co2 112.03(15) . . ?
H2b N2 Co2 112.03(15) . . ?
H2b N2 H2a 109.7 . . ?
C19 N2 Co2 98.7(3) . . ?
C19 N2 H2a 112.0(3) . . ?
C19 N2 H2b 112.0(3) . . ?
C25 N3 Co3 159.6(5) . . ?
C5AA N4 Co3 173.9(5) 1_655 . ?
C11 N5 Co4 94.8(4) . . ?
C28 N6 Co5 140.1(6) . . ?
C15 N7 Co6 97.9(3) . . ?
H8a N8 Co6 112.12(14) . . ?
H8b N8 Co6 112.12(14) . . ?
H8b N8 H8a 109.8 . . ?
C23 N8 Co6 98.2(3) . . ?
C23 N8 H8a 112.1(3) . . ?
C23 N8 H8b 112.1(3) . . ?
C26 N9 Co1 167.3(6) . . ?
C29 N10 Co1 159.5(5) 2_455 . ?
H1a C1 O18 110.2(3) . . ?
H1b C1 O18 110.2(3) . . ?
H1b C1 H1a 108.5 . . ?
C2 C1 O18 107.5(5) . . ?
C2 C1 H1a 110.2(3) . . ?
C2 C1 H1b 110.2(3) . . ?
C1 C2 N1 104.3(5) . . ?
C3 C2 N1 105.5(4) . . ?
C3 C2 C1 111.1(5) . . ?
C4 C2 N1 112.4(5) . . ?
C4 C2 C1 110.1(5) . . ?
C4 C2 C3 113.0(5) . . ?
C2 C3 O16 110.1(5) . . ?
H3a C3 O16 109.6(3) . . ?
H3a C3 C2 109.6(3) . . ?
H3b C3 O16 109.6(3) . . ?
H3b C3 C2 109.6(3) . . ?
H3b C3 H3a 108.2 . . ?
C2 C4 O19 111.1(5) . . ?
H4a C4 O19 109.4(3) . . ?
H4a C4 C2 109.4(4) . . ?
H4b C4 O19 109.4(3) . . ?
H4b C4 C2 109.4(3) . . ?
H4b C4 H4a 108.0 . . ?
H5a C5 O14 109.9(3) . . ?
H5b C5 O14 109.9(3) . . ?
H5b C5 H5a 108.3 . . ?
C7 C5 O14 108.7(4) . . ?
C7 C5 H5a 109.9(3) . . ?
C7 C5 H5b 109.9(3) . . ?
H6a C6 O12 110.0(3) . . ?
H6b C6 O12 110.0(3) . . ?
H6b C6 H6a 108.3 . . ?
C7 C6 O12 108.7(4) . . ?
C7 C6 H6a 110.0(3) . . ?
C7 C6 H6b 110.0(3) . . ?
C5 C7 O11 104.4(4) . . ?
C6 C7 O11 105.0(4) . . ?
C6 C7 C5 111.2(5) . . ?
C8 C7 O11 111.9(5) . . ?
C8 C7 C5 112.2(5) . . ?
C8 C7 C6 111.8(5) . . ?
C7 C8 O13 111.1(5) . . ?
H8c C8 O13 109.4(3) . . ?
H8c C8 C7 109.4(3) . . ?
H8d C8 O13 109.4(3) . . ?
H8d C8 C7 109.4(3) . . ?
H8d C8 H8c 108.0 . . ?
H9a C9 O15 109.3(3) . . ?
H9b C9 O15 109.3(3) . . ?
H9b C9 H9a 108.0 . . ?
C11 C9 O15 111.5(6) . . ?
C11 C9 H9a 109.3(4) . . ?
C11 C9 H9b 109.3(4) . . ?
H10a C10 O8 127.4(4) . . ?
C11 C10 O8 105.3(6) . . ?
C11 C10 H10a 127.4(4) . . ?
C9 C11 N5 105.7(6) . . ?
C10 C11 N5 102.3(6) . . ?
C10 C11 C9 113.6(7) . . ?
C12 C11 N5 112.5(6) . . ?
C12 C11 C9 112.6(7) . . ?
C12 C11 C10 109.6(6) . . ?
C11 C12 O10 113.0(6) . . ?
H12a C12 O10 109.0(4) . . ?
H12a C12 C11 109.0(4) . . ?
H12b C12 O10 109.0(4) . . ?
H12b C12 C11 109.0(4) . . ?
H12b C12 H12a 107.8 . . ?
H13a C13 O2 109.9(3) . . ?
H13b C13 O2 109.9(3) . . ?
H13b C13 H13a 108.3 . . ?
C15 C13 O2 108.8(4) . . ?
C15 C13 H13a 109.9(3) . . ?
C15 C13 H13b 109.9(3) . . ?
H14a C14 O3 109.9(3) . . ?
H14b C14 O3 109.9(3) . . ?
H14b C14 H14a 108.3 . . ?
C15 C14 O3 108.9(4) . . ?
C15 C14 H14a 109.9(3) . . ?
C15 C14 H14b 109.9(3) . . ?
C13 C15 N7 104.7(4) . . ?
C14 C15 N7 105.2(4) . . ?
C14 C15 C13 110.4(5) . . ?
C16 C15 N7 111.9(5) . . ?
C16 C15 C13 112.7(5) . . ?
C16 C15 C14 111.4(5) . . ?
C15 C16 O4 108.2(5) . . ?
H16a C16 O4 110.1(3) . . ?
H16a C16 C15 110.1(3) . . ?
H16b C16 O4 110.1(3) . . ?
H16b C16 C15 110.1(3) . . ?
H16b C16 H16a 108.4 . . ?
H17a C17 O20 109.9(3) . . ?
H17b C17 O20 109.9(3) . . ?
H17b C17 H17a 108.3 . . ?
C19 C17 O20 109.0(5) . . ?
C19 C17 H17a 109.9(3) . . ?
C19 C17 H17b 109.9(3) . . ?
H18a C18 O17 109.9(3) . . ?
H18b C18 O17 109.9(3) . . ?
H18b C18 H18a 108.3 . . ?
C19 C18 O17 108.8(5) . . ?
C19 C18 H18a 109.9(3) . . ?
C19 C18 H18b 109.9(3) . . ?
C17 C19 N2 105.7(5) . . ?
C18 C19 N2 103.8(5) . . ?
C18 C19 C17 110.0(5) . . ?
C20 C19 N2 111.1(5) . . ?
C20 C19 C17 112.4(5) . . ?
C20 C19 C18 113.1(5) . . ?
C19 C20 O21 111.8(6) . . ?
H20a C20 O21 109.2(5) . . ?
H20a C20 C19 109.2(3) . . ?
H20b C20 O21 109.2(5) . . ?
H20b C20 C19 109.2(4) . . ?
H20b C20 H20a 107.9 . . ?
H21a C21 O1 109.8(3) . . ?
H21b C21 O1 109.8(3) . . ?
H21b C21 H21a 108.3 . . ?
C23 C21 O1 109.3(4) . . ?
C23 C21 H21a 109.8(3) . . ?
C23 C21 H21b 109.8(3) . . ?
H22a C22 O5 110.2(3) . . ?
H22b C22 O5 110.2(3) . . ?
H22b C22 H22a 108.5 . . ?
C23 C22 O5 107.7(4) . . ?
C23 C22 H22a 110.2(3) . . ?
C23 C22 H22b 110.2(3) . . ?
C21 C23 N8 105.2(4) . . ?
C22 C23 N8 104.8(4) . . ?
C22 C23 C21 109.5(5) . . ?
C24 C23 N8 113.0(4) . . ?
C24 C23 C21 111.5(4) . . ?
C24 C23 C22 112.3(5) . . ?
C23 C24 O6 107.3(5) . . ?
H24a C24 O6 110.3(4) . . ?
H24a C24 C23 110.3(3) . . ?
H24b C24 O6 110.3(4) . . ?
H24b C24 C23 110.3(3) . . ?
H24b C24 H24a 108.5 . . ?
N3 C25 S2 178.0(5) . . ?
N6 C28 S1 175.6(8) . . ?

loop_
_geom_bond_atom_site_label_1
_geom_bond_atom_site_label_2
_geom_bond_distance
_geom_bond_site_symmetry_2
_geom_bond_publ_flag
Co1 O1 2.262(4) . ?
Co1 O2 2.017(4) . ?
Co1 O18 1.998(4) . ?
Co1 O20 2.291(4) . ?
Co1 N9 2.059(5) . ?
Co1 N10 2.069(5) . ?
Co2 Co7 2.9910(10) . ?
Co2 O16 1.902(4) . ?
Co2 O17 1.897(4) . ?
Co2 O18 1.883(4) . ?
Co2 O20 1.903(4) . ?
Co2 N1 1.943(5) . ?
Co2 N2 1.924(5) . ?
Co3 O12 2.010(4) . ?
Co3 O15 2.222(4) . ?
Co3 O16 2.292(4) . ?
Co3 O17 2.019(4) . ?
Co3 N3 2.053(5) . ?
Co3 N4 2.061(5) . ?
Co4 Co7 2.9975(10) . ?
Co4 O8 1.873(4) . ?
Co4 O11 1.943(5) . ?
Co4 O12 1.884(4) . ?
Co4 O14 1.914(4) . ?
Co4 O15 1.911(4) . ?
Co4 N5 1.941(5) . ?
Co5 O3 2.245(4) . ?
Co5 O5 1.981(4) . ?
Co5 O7 2.126(4) . ?
Co5 O8 1.981(4) . ?
Co5 O14 2.258(4) . ?
Co5 N6 2.072(5) . ?
Co6 Co7 2.9831(10) . ?
Co6 O1 1.904(4) . ?
Co6 O2 1.896(4) . ?
Co6 O3 1.905(3) . ?
Co6 O5 1.878(4) . ?
Co6 N7 1.924(5) . ?
Co6 N8 1.921(4) . ?
Co7 O1 2.104(3) . ?
Co7 O3 2.100(4) . ?
Co7 O14 2.090(4) . ?
Co7 O15 2.097(4) . ?
Co7 O16 2.112(4) . ?
Co7 O20 2.084(4) . ?
S1 C28 1.643(9) . ?
S2 C25 1.631(6) . ?
O1 C21 1.438(6) . ?
O2 C13 1.419(7) . ?
O3 C14 1.439(6) . ?
O4 H4 0.8200 . ?
O4 C16 1.429(7) . ?
O5 C22 1.417(6) . ?
O6 H6 0.8200 . ?
O6 C24 1.412(7) . ?
O7 H7a 0.8734 . ?
O7 H7b 0.8730 . ?
H11 O11 0.871(9) . ?
O8 C10 1.374(8) . ?
O10 H10 0.8200 . ?
O10 C12 1.384(10) . ?
O11 C7 1.512(7) . ?
O12 C6 1.420(7) . ?
O13 H13 0.8200 . ?
O13 C8 1.438(8) . ?
O14 C5 1.437(6) . ?
O15 C9 1.479(8) . ?
O16 C3 1.439(6) . ?
O17 C18 1.420(7) . ?
O18 C1 1.419(7) . ?
O19 H19 0.8200 . ?
O19 C4 1.402(7) . ?
O20 C17 1.449(6) . ?
O21 H21 0.8200 . ?
O21 C20 1.352(10) . ?
N1 C2 1.501(7) . ?
N2 H2a 0.9000 . ?
N2 H2b 0.9000 . ?
N2 C19 1.490(8) . ?
N3 C25 1.171(7) . ?
N4 C5AA 1.157(8) 1_655 ?
N5 C11 1.550(9) . ?
N6 C28 1.170(10) . ?
N7 C15 1.506(7) . ?
N8 H8a 0.9000 . ?
N8 H8b 0.9000 . ?
N8 C23 1.489(7) . ?
N9 C26 1.159(8) . ?
N10 C29 1.172(8) 2_455 ?
C1 H1a 0.9700 . ?
C1 H1b 0.9700 . ?
C1 C2 1.533(8) . ?
C2 C3 1.520(8) . ?
C2 C4 1.529(8) . ?
C3 H3a 0.9700 . ?
C3 H3b 0.9700 . ?
C4 H4a 0.9700 . ?
C4 H4b 0.9700 . ?
C5 H5a 0.9700 . ?
C5 H5b 0.9700 . ?
C5 C7 1.545(8) . ?
C6 H6a 0.9700 . ?
C6 H6b 0.9700 . ?
C6 C7 1.525(8) . ?
C7 C8 1.528(8) . ?
C8 H8c 0.9700 . ?
C8 H8d 0.9700 . ?
C9 H9a 0.9700 . ?
C9 H9b 0.9700 . ?
C9 C11 1.524(11) . ?
C10 H10a 0.9300 . ?
C10 C11 1.553(11) . ?
C11 C12 1.472(10) . ?
C12 H12a 0.9700 . ?
C12 H12b 0.9700 . ?
C13 H13a 0.9700 . ?
C13 H13b 0.9700 . ?
C13 C15 1.524(8) . ?
C14 H14a 0.9700 . ?
C14 H14b 0.9700 . ?
C14 C15 1.528(8) . ?
C15 C16 1.517(8) . ?
C16 H16a 0.9700 . ?
C16 H16b 0.9700 . ?
C17 H17a 0.9700 . ?
C17 H17b 0.9700 . ?
C17 C19 1.532(8) . ?
C18 H18a 0.9700 . ?
C18 H18b 0.9700 . ?
C18 C19 1.527(8) . ?
C19 C20 1.518(8) . ?
C20 H20a 0.9700 . ?
C20 H20b 0.9700 . ?
C21 H21a 0.9700 . ?
C21 H21b 0.9700 . ?
C21 C23 1.548(7) . ?
C22 H22a 0.9700 . ?
C22 H22b 0.9700 . ?
C22 C23 1.521(8) . ?
C23 C24 1.524(7) . ?
C24 H24a 0.9700 . ?
C24 H24b 0.9700 . ?
C26 S5 1.630(6) 4_665 ?
S3 C5AA 1.642(6) . ?
S4 C29 1.631(7) . ?

loop_
_restr_distance_atom_site_label_1
_restr_distance_atom_site_label_2
_restr_distance_site_symmetry_2
_restr_distance_target
_restr_distance_target_weight_param
_restr_distance_diff
Co4 H11 1 2.7375 0.0200 0.0540
O11 H11 1 0.8500 0.0100 -0.0214
C7 H11 1 1.9648 0.0200 0.0147

loop_
_smtbx_masks_void_nr
_smtbx_masks_void_average_x
_smtbx_masks_void_average_y
_smtbx_masks_void_average_z
_smtbx_masks_void_volume
_smtbx_masks_void_count_electrons
_smtbx_masks_void_content
1 0.068 0.000 0.000 256.0 24.9 ?
2 -0.083 0.313 0.042 21.2 7.2 ?
3 -0.975 0.500 0.500 256.0 24.9 ?
4 0.083 0.687 0.958 21.2 7.2 ?
5 0.216 0.531 0.006 11.0 6.8 ?
6 0.284 0.031 0.494 11.0 6.8 ?
7 0.417 0.187 0.542 21.2 7.2 ?
8 0.583 0.813 0.458 21.2 7.2 ?
9 0.716 0.969 0.506 11.0 6.8 ?
10 0.784 0.469 -0.006 11.0 6.8 ?
